data_1539807
loop_
_publ_author_name
'Collin, G.'
'Comes, R.'
'Boilot, J.P.'
'Colomban, P.'

_publ_section_title
;
 Disorder of tetrahedra in Nasicon-type structure - part I. Na3 Sc2 (P
 O4)3: structures and ion-ion correlations
;
_journal_name_full 'Journal of Physics and Chemistry of Solids'
_journal_page_first 843
_journal_page_last 854
_journal_volume 47
_journal_year 1986
_chemical_formula_sum 'Na3 O12 P3 Sc2'
_chemical_name_systematic 'Na3 Sc2 (P O4)3'
_space_group_IT_number 9
_symmetry_space_group_name_Hall 'B -2b'
_symmetry_space_group_name_H-M 'B 1 1 b'
_cell_angle_alpha 90
_cell_angle_beta 90
_cell_angle_gamma 123.53
_cell_formula_units_Z 4
_cell_length_a 15.404
_cell_length_b 9.103
_cell_length_c 8.919
_cell_volume 1042.534
_citation_journal_id_ASTM JPCSAW
_cod_data_source_file Collin_JPCSAW_1986_322.cif
_cod_data_source_block Na3O12P3Sc2
_cod_original_sg_symbol_Hall 'C -2yc (-x,z,y)'
_cod_database_code 1539807

loop_
_symmetry_equiv_pos_as_xyz
x,y,z
x,y+1/2,-z
x+1/2,y,z+1/2
x+1/2,y+1/2,-z+1/2

loop_
_atom_site_label
_atom_site_type_symbol
_atom_site_fract_x
_atom_site_fract_y
_atom_site_fract_z
_atom_site_occupancy
_atom_site_U_iso_or_equiv
O3 O-2 0.437 0.0863 0.4496 1 0.0
O12 O-2 0.9201 0.7626 0.8581 1 0.0
Sc2 Sc+3 0.903 0.9529 0.7477 1 0.0
P1 P+5 0.3596 0.2622 0.1084 1 0.0
O2 O-2 0.8538 0.7828 0.5612 1 0.0
Na2 Na+1 -0.0021 0.2415 0.3907 1 0.0
O8 O-2 0.6244 0.8863 0.8669 1 0.0
O10 O-2 0.5591 0.5676 0.8208 1 0.0
O4 O-2 0.5332 0.9166 0.551 1 0.0
O9 O-2 0.4467 0.437 0.1814 1 0.0
O11 O-2 0.0758 0.2418 0.1495 1 0.0
O7 O-2 0.3845 0.1241 0.1286 1 0.0
P2 P+5 0.6444 0.7422 0.8916 1 0.0
O6 O-2 0.7481 0.7899 0.8231 1 0.0
O5 O-2 0.2565 0.2083 0.1815 1 0.0
O1 O-2 0.1472 0.2198 0.4372 1 0.0
Na1 Na+1 0.1944 0.5577 0.1513 1 0.0
Na3 Na+1 0.3286 0.309 0.4251 1 0.0
Sc1 Sc+3 0.1019 0.0556 0.2462 1 0.0
P3 P+5 -0.0016 0.2506 0.0453 1 0.0
